data_1556988
loop_
_publ_author_name
'Yuan, Guohao'
'Takeda, Takashi'
'Hoshino, Norihisa'
'Akutagawa, Tomoyuki'

_publ_section_title
;
 Highly Proton-Conducting Mixed Proton-Transferred
 [(H2PO4--)(H3PO4)]\\infty Networks Supported by
 2,2&#x2032;-Diaminobithiazolium in Crystals
;
_journal_name_full 'The Journal of Physical Chemistry C'
_journal_paper_doi 10.1021/acs.jpcc.9b10130
_journal_year 2020
_chemical_formula_moiety 'C3 H9 N2 O8 P2 S'
_chemical_formula_sum 'C3 H9 N2 O8 P2 S'
_chemical_formula_weight 295.12
_space_group_crystal_system triclinic
_space_group_IT_number 2
_space_group_name_Hall '-P 1'
_space_group_name_H-M_alt 'P -1'
_atom_sites_solution_hydrogens geom
_atom_sites_solution_primary direct
_atom_sites_solution_secondary difmap
_cell_angle_alpha 97.6090(13)
_cell_angle_beta 95.9417(15)
_cell_angle_gamma 98.5964(12)
_cell_formula_units_Z 2
_cell_length_a 5.26221(11)
_cell_length_b 8.96277(16)
_cell_length_c 10.8217(2)
_cell_measurement_reflns_used 4111
_cell_measurement_temperature 150
_cell_measurement_theta_max 68.18
_cell_measurement_theta_min 4.16
_cell_volume 496.242(17)
_computing_cell_refinement 'RAPID AUTO'
_computing_data_collection 'RAPID AUTO (Rigaku, ????)'
_computing_data_reduction 'RAPID AUTO'
_computing_molecular_graphics 'CrystalStructure 4.3'
_computing_publication_material 'CrystalStructure 4.3 (Rigaku, 2018)'
_computing_structure_refinement 'SHELXL97 (Sheldrick, 2008)'
_computing_structure_solution 'SIR2004 (Burla, et al., 2005)'
_diffrn_ambient_temperature 150
_diffrn_detector_area_resol_mean 10.000
_diffrn_measured_fraction_theta_full 0.982
_diffrn_measured_fraction_theta_max 0.982
_diffrn_measurement_device_type 'Rigaku R-AXIS RAPID'
_diffrn_measurement_method \w
_diffrn_radiation_type 'Cu K\a'
_diffrn_radiation_wavelength 1.54187
_diffrn_reflns_av_R_equivalents 0.0753
_diffrn_reflns_av_unetI/netI 0.0510
_diffrn_reflns_Laue_measured_fraction_full 0.000
_diffrn_reflns_Laue_measured_fraction_max 0.000
_diffrn_reflns_limit_h_max 6
_diffrn_reflns_limit_h_min -6
_diffrn_reflns_limit_k_max 10
_diffrn_reflns_limit_k_min -10
_diffrn_reflns_limit_l_max 13
_diffrn_reflns_limit_l_min -13
_diffrn_reflns_number 9008
_diffrn_reflns_point_group_measured_fraction_full 0.000
_diffrn_reflns_point_group_measured_fraction_max 0.000
_diffrn_reflns_theta_full 68.210
_diffrn_reflns_theta_max 68.210
_diffrn_reflns_theta_min 4.155
_diffrn_standards_number 0
_exptl_absorpt_coefficient_mu 6.367
_exptl_absorpt_correction_T_max 0.529
_exptl_absorpt_correction_T_min 0.402
_exptl_absorpt_correction_type multi-scan
_exptl_absorpt_process_details 'ABSCOR (Rigaku, 1995)'
_exptl_crystal_colour brown
_exptl_crystal_density_diffrn 1.975
_exptl_crystal_density_method 'not measured'
_exptl_crystal_description chip
_exptl_crystal_F_000 302.00
_exptl_crystal_size_max 0.100
_exptl_crystal_size_mid 0.100
_exptl_crystal_size_min 0.100
_refine_diff_density_max 0.66
_refine_diff_density_min -0.67
_refine_ls_extinction_method none
_refine_ls_goodness_of_fit_ref 1.083
_refine_ls_hydrogen_treatment mixed
_refine_ls_number_parameters 149
_refine_ls_number_reflns 1780
_refine_ls_number_restraints 0
_refine_ls_R_factor_all 0.0511
_refine_ls_R_factor_gt 0.0486
_refine_ls_shift/su_max 0.000
_refine_ls_structure_factor_coef Fsqd
_refine_ls_weighting_details 'w = 1/[\s^2^(Fo^2^)+(0.0720P)^2^+1.0576P] where P=(Fo^2^+2Fc^2^)/3'
_refine_ls_weighting_scheme calc
_refine_ls_wR_factor_gt 0.1365
_refine_ls_wR_factor_ref 0.1384
_reflns_number_gt 1634
_reflns_number_total 1780
_reflns_threshold_expression F^2^>2.0\s(F^2^)
_cod_data_source_file jp9b10130_si_006.cif
_cod_data_source_block 2018041301
_cod_original_cell_volume 496.243(18)
_cod_database_code 1556988

loop_
_space_group_symop_id
_space_group_symop_operation_xyz
1 +X,+Y,+Z
2 -X,-Y,-Z

loop_
_atom_site_label
_atom_site_type_symbol
_atom_site_fract_x
_atom_site_fract_y
_atom_site_fract_z
_atom_site_U_iso_or_equiv
_atom_site_adp_type
_atom_site_occupancy
_atom_site_symmetry_multiplicity
_atom_site_calc_flag
_atom_site_refinement_flags
S1 S 0.29118(17) -0.11498(9) 0.13751(7) 0.0194(3) Uani 1 1 d .
P1 P 0.77856(17) 0.51822(9) 0.18533(8) 0.0197(3) Uani 1 1 d .
P2 P 0.51964(18) 0.26112(9) 0.48448(8) 0.0191(3) Uani 1 1 d .
O1 O 0.8169(6) 0.5450(3) 0.0536(3) 0.0374(7) Uani 1 1 d .
H5 H 0.9734 0.5463 0.0437 0.045 Uiso 1 1 calc R
O2 O 0.9329(6) 0.6555(3) 0.2807(3) 0.0315(7) Uani 1 1 d .
H6 H 0.8969 0.6461 0.3534 0.038 Uiso 1 1 calc R
O3 O 0.4879(5) 0.5277(3) 0.1935(3) 0.0331(7) Uani 1 1 d .
O4 O 0.8482(5) 0.3716(3) 0.2190(2) 0.0228(6) Uani 1 1 d .
O5 O 0.6412(5) 0.2068(3) 0.3647(2) 0.0243(6) Uani 1 1 d .
H7 H 0.6648 0.2786 0.3223 0.029 Uiso 1 1 calc R
O6 O 0.6939(6) 0.3947(3) 0.5663(3) 0.0339(7) Uani 1 1 d .
O7 O 0.2585(5) 0.3115(3) 0.4415(2) 0.0255(6) Uani 1 1 d .
H8 H 0.1604 0.2379 0.3957 0.031 Uiso 1 1 calc R
O8 O 0.4638(6) 0.1228(3) 0.5488(2) 0.0291(6) Uani 1 1 d .
H9 H 0.3906 0.1454 0.6125 0.035 Uiso 1 1 calc R
N1 N 0.1395(6) 0.1420(3) 0.1559(3) 0.0188(6) Uani 1 1 d .
N2 N -0.0459(6) -0.0195(3) 0.2886(3) 0.0228(6) Uani 1 1 d .
H2 H -0.1373 0.0484 0.3187 0.027 Uiso 1 1 calc R
H3 H -0.0569 -0.1084 0.3155 0.027 Uiso 1 1 calc R
C1 C 0.1070(7) 0.0121(4) 0.2035(3) 0.0182(7) Uani 1 1 d .
C2 C 0.4110(7) 0.0184(4) 0.0436(3) 0.0177(7) Uani 1 1 d .
C3 C 0.3091(7) 0.1473(4) 0.0664(3) 0.0193(7) Uani 1 1 d .
H1 H 0.3497 0.2333 0.0250 0.023 Uiso 1 1 calc R
H4 H 0.072(7) 0.205(4) 0.178(3) 0.012(10) Uiso 1 1 d .

loop_
_atom_site_aniso_label
_atom_site_aniso_U_11
_atom_site_aniso_U_22
_atom_site_aniso_U_33
_atom_site_aniso_U_23
_atom_site_aniso_U_13
_atom_site_aniso_U_12
S1 0.0238(5) 0.0154(4) 0.0216(4) 0.0067(3) 0.0056(3) 0.0060(3)
P1 0.0206(5) 0.0158(4) 0.0240(5) 0.0070(3) 0.0020(4) 0.0043(3)
P2 0.0261(5) 0.0121(4) 0.0192(5) 0.0040(3) -0.0012(4) 0.0047(3)
O1 0.0452(19) 0.0475(17) 0.0281(15) 0.0210(13) 0.0051(13) 0.0212(14)
O2 0.0399(17) 0.0180(12) 0.0344(15) 0.0016(11) -0.0074(12) 0.0085(11)
O3 0.0211(15) 0.0322(15) 0.0463(17) 0.0039(12) 0.0038(12) 0.0080(11)
O4 0.0267(14) 0.0166(12) 0.0279(13) 0.0087(10) 0.0071(10) 0.0053(10)
O5 0.0300(15) 0.0187(12) 0.0282(13) 0.0110(10) 0.0095(11) 0.0066(10)
O6 0.0410(17) 0.0150(12) 0.0402(16) 0.0010(11) -0.0209(13) 0.0070(11)
O7 0.0227(14) 0.0162(12) 0.0360(15) 0.0027(10) -0.0015(11) 0.0022(10)
O8 0.0543(19) 0.0164(12) 0.0215(13) 0.0079(10) 0.0128(12) 0.0117(11)
N1 0.0233(16) 0.0149(14) 0.0197(14) 0.0035(11) 0.0026(12) 0.0078(12)
N2 0.0268(17) 0.0181(14) 0.0267(15) 0.0070(12) 0.0095(12) 0.0069(12)
C1 0.0182(17) 0.0168(15) 0.0186(16) 0.0020(12) -0.0004(13) 0.0026(12)
C2 0.0176(17) 0.0181(15) 0.0165(15) 0.0060(12) -0.0027(13) 0.0010(13)
C3 0.0244(19) 0.0167(15) 0.0171(16) 0.0050(12) 0.0009(13) 0.0027(13)

loop_
_atom_type_symbol
_atom_type_description
_atom_type_scat_dispersion_real
_atom_type_scat_dispersion_imag
_atom_type_scat_source
C C 0.0181 0.0091
;
International Tables for Crystallography
(Vol. C, Tables 4.2.6.8 and 6.1.1.4)
;
H H 0.0000 0.0000
;
International Tables for Crystallography
(Vol. C, Table 6.1.1.4)
;
N N 0.0311 0.0180
;
International Tables for Crystallography
(Vol. C, Tables 4.2.6.8 and 6.1.1.4)
;
O O 0.0492 0.0322
;
International Tables for Crystallography
(Vol. C, Tables 4.2.6.8 and 6.1.1.4)
;
P P 0.2955 0.4335
;
International Tables for Crystallography
(Vol. C, Tables 4.2.6.8 and 6.1.1.4)
;
S S 0.3331 0.5567
;
International Tables for Crystallography
(Vol. C, Tables 4.2.6.8 and 6.1.1.4)
;

loop_
_geom_angle_atom_site_label_1
_geom_angle_atom_site_label_2
_geom_angle_atom_site_label_3
_geom_angle
_geom_angle_site_symmetry_1
_geom_angle_site_symmetry_3
C1 S1 C2 90.32(16) . .
O4 P1 O1 114.88(15) . .
O4 P1 O3 112.21(15) . .
O1 P1 O3 104.25(17) . .
O4 P1 O2 110.09(14) . .
O1 P1 O2 109.42(17) . .
O3 P1 O2 105.44(16) . .
O8 P2 O6 113.81(15) . .
O8 P2 O7 108.61(16) . .
O6 P2 O7 108.81(14) . .
O8 P2 O5 105.90(14) . .
O6 P2 O5 111.59(17) . .
O7 P2 O5 107.91(14) . .
P1 O1 H5 109.5 . .
P1 O2 H6 109.5 . .
P2 O5 H7 109.5 . .
P2 O7 H8 109.5 . .
P2 O8 H9 109.5 . .
C1 N1 C3 114.7(3) . .
C1 N1 H4 121(3) . .
C3 N1 H4 124(3) . .
C1 N2 H2 120.0 . .
C1 N2 H3 120.0 . .
H2 N2 H3 120.0 . .
N2 C1 N1 125.5(3) . .
N2 C1 S1 123.3(3) . .
N1 C1 S1 111.2(3) . .
C3 C2 C2 129.2(4) . 2_655
C3 C2 S1 110.3(3) . .
C2 C2 S1 120.5(3) 2_655 .
C2 C3 N1 113.4(3) . .
C2 C3 H1 123.3 . .
N1 C3 H1 123.3 . .

loop_
_geom_bond_atom_site_label_1
_geom_bond_atom_site_label_2
_geom_bond_distance
_geom_bond_site_symmetry_2
S1 C1 1.733(3) .
S1 C2 1.757(3) .
P1 O4 1.496(2) .
P1 O1 1.505(3) .
P1 O3 1.555(3) .
P1 O2 1.559(3) .
P2 O8 1.507(2) .
P2 O6 1.511(3) .
P2 O7 1.555(3) .
P2 O5 1.557(3) .
O1 H5 0.8400 .
O2 H6 0.8400 .
O5 H7 0.8400 .
O7 H8 0.8400 .
O8 H9 0.8400 .
N1 C1 1.329(4) .
N1 C3 1.384(5) .
N1 H4 0.74(4) .
N2 C1 1.316(5) .
N2 H2 0.8800 .
N2 H3 0.8800 .
C2 C3 1.349(5) .
C2 C2 1.439(7) 2_655
C3 H1 0.9500 .

loop_
_geom_hbond_atom_site_label_D
_geom_hbond_atom_site_label_H
_geom_hbond_atom_site_label_A
_geom_hbond_site_symmetry_A
_geom_hbond_distance_DA
_geom_hbond_distance_DH
_geom_hbond_distance_HA
_geom_hbond_angle_DHA
_geom_hbond_publ_flag
O1 H5 O1 2_765 2.528(5) 0.840 1.811 142.3 no
O2 H6 O6 2_766 2.567(4) 0.840 2.336 96.2 no
O5 H7 O4 . 2.519(4) 0.840 1.762 148.8 no
O8 H9 N2 2_556 3.068(4) 0.840 2.412 135.4 no
N1 H4 O4 1_455 2.800(4) 0.74(4) 2.06(4) 173(4) no
N2 H2 O5 1_455 2.887(4) 0.880 2.012 172.7 no
N2 H3 O2 1_445 2.888(4) 0.880 2.091 150.2 no

loop_
_geom_torsion_atom_site_label_1
_geom_torsion_atom_site_label_2
_geom_torsion_atom_site_label_3
_geom_torsion_atom_site_label_4
_geom_torsion
_geom_torsion_site_symmetry_1
_geom_torsion_site_symmetry_4
C3 N1 C1 N2 -179.3(3) . .
C3 N1 C1 S1 0.0(4) . .
C2 S1 C1 N2 179.3(3) . .
C2 S1 C1 N1 0.0(3) . .
C1 S1 C2 C3 0.0(3) . .
C1 S1 C2 C2 -179.0(4) . 2_655
C2 C2 C3 N1 178.9(4) 2_655 .
S1 C2 C3 N1 0.0(4) . .
C1 N1 C3 C2 0.0(4) . .
